data_4084823
loop_
_publ_author_name
'Miyada, Takuma'
'Huang Kwan, Enrique'
'Yamashita, Makoto'

_publ_section_title
;
 Synthesis, Structure, and Bonding Properties of Ruthenium Complexes
 Possessing a Boron-Based PBP Pincer Ligand and Their Application for
 Catalytic Hydrogenation
;
_journal_issue 23
_journal_name_full Organometallics
_journal_page_first 6760
_journal_paper_doi 10.1021/om500585j
_journal_volume 33
_journal_year 2014
_chemical_formula_moiety 'C25 H48 B2 N2 O P2 Ru, C4 H8 O'
_chemical_formula_sum 'C29 H56 B2 N2 O2 P2 Ru'
_chemical_formula_weight 649.38
_chemical_name_systematic
;
 ?
;
_space_group_crystal_system monoclinic
_space_group_IT_number 9
_space_group_name_Hall 'C -2yc'
_space_group_name_H-M_alt 'C 1 c 1'
_symmetry_space_group_name_Hall 'C -2yc'
_symmetry_space_group_name_H-M 'C 1 c 1'
_atom_sites_solution_hydrogens mixed
_audit_creation_method SHELXL-2014
_cell_angle_alpha 90
_cell_angle_beta 109.855(2)
_cell_angle_gamma 90
_cell_formula_units_Z 4
_cell_length_a 19.318(4)
_cell_length_b 16.123(3)
_cell_length_c 11.440(3)
_cell_measurement_reflns_used 4900
_cell_measurement_temperature 113(2)
_cell_measurement_theta_max 27.4971
_cell_measurement_theta_min 1.6886
_cell_volume 3351.3(13)
_computing_cell_refinement 'RIGAKU CrystalClear'
_computing_data_collection 'RIGAKU CrystalClear'
_computing_data_reduction 'RIGAKU CrystalClear'
_computing_molecular_graphics 'Yadokari-XG 2009(Wakita Nemoto et al.)'
_computing_publication_material 'Yadokari-XG 2009(Wakita,Nemoto et al.)'
_computing_structure_refinement 'SHELXL-2014 (Sheldrick, 2014)'
_computing_structure_solution SIR-2004
_diffrn_ambient_temperature 113(2)
_diffrn_detector_area_resol_mean 28.5714
_diffrn_measured_fraction_theta_full 99.2000
_diffrn_measured_fraction_theta_max 27.4971
_diffrn_measurement_device_type 'Rigaku VariMax Saturn'
_diffrn_measurement_method 'omega scans'
_diffrn_radiation_monochromator Confocal
_diffrn_radiation_source 'rotating-anode X-ray tube'
_diffrn_radiation_type MoK\a
_diffrn_radiation_wavelength 0.71075
_diffrn_reflns_av_R_equivalents 0.0440
_diffrn_reflns_av_unetI/netI 0.0694
_diffrn_reflns_Laue_measured_fraction_full 0.964
_diffrn_reflns_Laue_measured_fraction_max 0.993
_diffrn_reflns_limit_h_max 22
_diffrn_reflns_limit_h_min -21
_diffrn_reflns_limit_k_max 17
_diffrn_reflns_limit_k_min -19
_diffrn_reflns_limit_l_max 11
_diffrn_reflns_limit_l_min -13
_diffrn_reflns_number 10436
_diffrn_reflns_point_group_measured_fraction_full 0.755
_diffrn_reflns_point_group_measured_fraction_max 0.778
_diffrn_reflns_theta_full 27.4971
_diffrn_reflns_theta_max 25.000
_diffrn_reflns_theta_min 1.689
_exptl_absorpt_coefficient_mu 0.590
_exptl_absorpt_correction_T_max 1.0000
_exptl_absorpt_correction_T_min 0.6806
_exptl_absorpt_correction_type multi-scan
_exptl_absorpt_process_details 'Jacobson, R. (1998) Private communication'
_exptl_crystal_colour Yellow
_exptl_crystal_density_diffrn 1.287
_exptl_crystal_description Block
_exptl_crystal_F_000 1376
_exptl_crystal_size_max 0.550
_exptl_crystal_size_mid 0.400
_exptl_crystal_size_min 0.200
_refine_diff_density_max 0.637
_refine_diff_density_min -0.496
_refine_diff_density_rms 0.084
_refine_ls_abs_structure_details
;
 Flack x determined using 1486 quotients [(I+)-(I-)]/[(I+)+(I-)]
 (Parsons, Flack and Wagner, Acta Cryst. B69 (2013) 249-259).
;
_refine_ls_abs_structure_Flack 0.01(2)
_refine_ls_extinction_method none
_refine_ls_goodness_of_fit_ref 1.098
_refine_ls_hydrogen_treatment mixed
_refine_ls_matrix_type full
_refine_ls_number_parameters 367
_refine_ls_number_reflns 4588
_refine_ls_number_restraints 2
_refine_ls_restrained_S_all 1.098
_refine_ls_R_factor_all 0.0385
_refine_ls_R_factor_gt 0.0356
_refine_ls_shift/su_max 0.000
_refine_ls_shift/su_mean 0.000
_refine_ls_structure_factor_coef Fsqd
_refine_ls_weighting_details 'w=1/[\s^2^(Fo^2^)+7.9106P] where P=(Fo^2^+2Fc^2^)/3'
_refine_ls_weighting_scheme calc
_refine_ls_wR_factor_gt 0.0791
_refine_ls_wR_factor_ref 0.0827
_reflns_Friedel_coverage 0.565
_reflns_Friedel_fraction_full 0.547
_reflns_Friedel_fraction_max 0.563
_reflns_number_gt 4391
_reflns_number_total 4588
_reflns_threshold_expression 'I > 2\s(I)'
_cod_data_source_file om500585j_si_002.cif
_cod_data_source_block 3
_cod_depositor_comments
;
The following automatic conversions were performed:

'_exptl_absorpt_correction_type' value 'Multi-scan' changed to
'multi-scan' according to
/home/saulius/struct/COD-crude-data--automatic-downloads/rss-feeds/ACS/lib/dictionaries/cif_core.dic
dictionary named 'cif_core.dic' version 2.4.2 from 2011-04-26.

Automatic conversion script
Id: cif_fix_values 2935 2014-11-11 08:27:57Z andrius 

 Adding full bibliography for 4084822--4084825.cif.
;
_cod_original_cell_volume 3351.4(12)
_cod_database_code 4084823
_shelx_space_group_comment
;
The symmetry employed for this shelxl refinement is uniquely defined
by the following loop, which should always be used as a source of
symmetry information in preference to the above space-group names.
They are only intended as comments.
;
_shelx_estimated_absorpt_t_min 0.737
_shelx_estimated_absorpt_t_max 0.891
_shelxl_version_number 2014-1

loop_
_space_group_symop_operation_xyz
'x, y, z'
'x, -y, z+1/2'
'x+1/2, y+1/2, z'
'x+1/2, -y+1/2, z+1/2'

loop_
_atom_site_label
_atom_site_type_symbol
_atom_site_fract_x
_atom_site_fract_y
_atom_site_fract_z
_atom_site_U_iso_or_equiv
_atom_site_adp_type
_atom_site_occupancy
_atom_site_site_symmetry_order
_atom_site_calc_flag
_atom_site_refinement_flags_posn
_atom_site_refinement_flags_adp
Ru1 Ru 0.40018(3) 0.21968(3) 0.08015(4) 0.01435(13) Uani 1 1 d . .
P1 P 0.44705(9) 0.31025(11) 0.25541(16) 0.0156(4) Uani 1 1 d . .
P2 P 0.36305(9) 0.18853(10) -0.13716(16) 0.0148(4) Uani 1 1 d . .
C1 C 0.4921(4) 0.1800(4) 0.1007(7) 0.0213(17) Uani 1 1 d . .
O1 O 0.5499(3) 0.1544(3) 0.1144(5) 0.0241(12) Uani 1 1 d . .
B1 B 0.4534(4) 0.3086(5) 0.0148(7) 0.0145(16) Uani 1 1 d . .
B2 B 0.2949(5) 0.1714(6) 0.1206(9) 0.026(2) Uani 1 1 d . .
H1 H 0.252(4) 0.141(5) 0.063(8) 0.031 Uiso 1 1 d . U
H2 H 0.364(4) 0.137(4) 0.133(7) 0.031 Uiso 1 1 d . U
H3 H 0.319(4) 0.247(5) 0.062(7) 0.031 Uiso 1 1 d . U
H4 H 0.291(4) 0.186(4) 0.201(7) 0.031 Uiso 1 1 d . U
N1 N 0.5041(3) 0.3690(3) 0.0891(5) 0.0145(12) Uani 1 1 d . .
C2 C 0.5490(3) 0.3956(4) 0.0229(6) 0.0156(14) Uani 1 1 d . .
C3 C 0.6068(3) 0.4509(4) 0.0546(6) 0.0159(14) Uani 1 1 d . .
H5 H 0.6212 0.4798 0.1315 0.019 Uiso 1 1 calc R U
C4 C 0.6438(3) 0.4630(4) -0.0303(6) 0.0193(15) Uani 1 1 d . .
H6 H 0.6842 0.5003 -0.0099 0.023 Uiso 1 1 calc R U
C5 C 0.6230(3) 0.4220(4) -0.1429(6) 0.0202(15) Uani 1 1 d . .
H7 H 0.6499 0.4302 -0.1978 0.024 Uiso 1 1 calc R U
C6 C 0.5624(3) 0.3686(4) -0.1765(6) 0.0205(16) Uani 1 1 d . .
H8 H 0.5469 0.3417 -0.2551 0.025 Uiso 1 1 calc R U
C7 C 0.5255(4) 0.3555(4) -0.0940(6) 0.0171(15) Uani 1 1 d . .
N2 N 0.4656(3) 0.3052(3) -0.1009(5) 0.0166(12) Uani 1 1 d . .
C8 C 0.5206(3) 0.3717(4) 0.2224(6) 0.0165(14) Uani 1 1 d . .
H9 H 0.5206 0.4297 0.2507 0.020 Uiso 1 1 calc R U
H10 H 0.5696 0.3471 0.2659 0.020 Uiso 1 1 calc R U
C9 C 0.3829(4) 0.3970(4) 0.2691(7) 0.0228(16) Uani 1 1 d . .
C10 C 0.3647(4) 0.4483(4) 0.1488(7) 0.0273(18) Uani 1 1 d . .
H11 H 0.3402 0.4128 0.0771 0.041 Uiso 1 1 calc R U
H12 H 0.4104 0.4703 0.1413 0.041 Uiso 1 1 calc R U
H13 H 0.3322 0.4943 0.1513 0.041 Uiso 1 1 calc R U
C11 C 0.3114(4) 0.3641(5) 0.2763(8) 0.036(2) Uani 1 1 d . .
H14 H 0.3214 0.3300 0.3512 0.054 Uiso 1 1 calc R U
H15 H 0.2868 0.3303 0.2027 0.054 Uiso 1 1 calc R U
H16 H 0.2795 0.4106 0.2798 0.054 Uiso 1 1 calc R U
C12 C 0.4188(4) 0.4545(4) 0.3798(6) 0.0249(17) Uani 1 1 d . .
H17 H 0.3880 0.5038 0.3729 0.037 Uiso 1 1 calc R U
H18 H 0.4675 0.4714 0.3798 0.037 Uiso 1 1 calc R U
H19 H 0.4238 0.4252 0.4573 0.037 Uiso 1 1 calc R U
C13 C 0.4981(4) 0.2645(5) 0.4144(7) 0.0189(16) Uani 1 1 d . .
C14 C 0.5373(4) 0.1864(5) 0.3924(7) 0.0295(19) Uani 1 1 d . .
H20 H 0.5716 0.2015 0.3496 0.044 Uiso 1 1 calc R U
H21 H 0.5008 0.1472 0.3412 0.044 Uiso 1 1 calc R U
H22 H 0.5645 0.1606 0.4725 0.044 Uiso 1 1 calc R U
C15 C 0.4421(4) 0.2371(5) 0.4756(7) 0.0268(17) Uani 1 1 d . .
H23 H 0.4016 0.2071 0.4147 0.040 Uiso 1 1 calc R U
H24 H 0.4226 0.2861 0.5047 0.040 Uiso 1 1 calc R U
H25 H 0.4664 0.2008 0.5463 0.040 Uiso 1 1 calc R U
C16 C 0.5560(4) 0.3220(5) 0.5016(6) 0.0269(18) Uani 1 1 d . .
H26 H 0.5770 0.2957 0.5833 0.040 Uiso 1 1 calc R U
H27 H 0.5329 0.3747 0.5103 0.040 Uiso 1 1 calc R U
H28 H 0.5952 0.3324 0.4671 0.040 Uiso 1 1 calc R U
C17 C 0.4348(4) 0.2383(4) -0.1882(6) 0.0194(15) Uani 1 1 d . .
H29 H 0.4735 0.1977 -0.1869 0.023 Uiso 1 1 calc R U
H30 H 0.4129 0.2604 -0.2736 0.023 Uiso 1 1 calc R U
C18 C 0.2776(4) 0.2441(5) -0.2398(7) 0.0189(16) Uani 1 1 d . .
C19 C 0.2571(4) 0.2268(5) -0.3773(7) 0.034(2) Uani 1 1 d . .
H31 H 0.2407 0.1691 -0.3942 0.051 Uiso 1 1 calc R U
H32 H 0.3001 0.2359 -0.4029 0.051 Uiso 1 1 calc R U
H33 H 0.2173 0.2641 -0.4241 0.051 Uiso 1 1 calc R U
C20 C 0.2107(4) 0.2230(4) -0.2027(7) 0.0259(18) Uani 1 1 d . .
H34 H 0.1671 0.2506 -0.2595 0.039 Uiso 1 1 calc R U
H35 H 0.2193 0.2420 -0.1176 0.039 Uiso 1 1 calc R U
H36 H 0.2030 0.1629 -0.2073 0.039 Uiso 1 1 calc R U
C21 C 0.2911(4) 0.3379(4) -0.2188(7) 0.0275(18) Uani 1 1 d . .
H37 H 0.3321 0.3546 -0.2458 0.041 Uiso 1 1 calc R U
H38 H 0.3032 0.3505 -0.1303 0.041 Uiso 1 1 calc R U
H39 H 0.2466 0.3682 -0.2670 0.041 Uiso 1 1 calc R U
C22 C 0.3643(4) 0.0781(4) -0.1899(6) 0.0205(16) Uani 1 1 d . .
C23 C 0.3724(4) 0.0680(4) -0.3177(7) 0.0291(18) Uani 1 1 d . .
H40 H 0.3777 0.0091 -0.3338 0.044 Uiso 1 1 calc R U
H41 H 0.4160 0.0983 -0.3194 0.044 Uiso 1 1 calc R U
H42 H 0.3285 0.0903 -0.3818 0.044 Uiso 1 1 calc R U
C24 C 0.2945(4) 0.0334(4) -0.1891(7) 0.0257(17) Uani 1 1 d . .
H43 H 0.2528 0.0509 -0.2614 0.039 Uiso 1 1 calc R U
H44 H 0.2847 0.0474 -0.1128 0.039 Uiso 1 1 calc R U
H45 H 0.3013 -0.0266 -0.1927 0.039 Uiso 1 1 calc R U
C25 C 0.4306(4) 0.0357(4) -0.0949(7) 0.0241(17) Uani 1 1 d . .
H46 H 0.4356 -0.0207 -0.1230 0.036 Uiso 1 1 calc R U
H47 H 0.4234 0.0333 -0.0142 0.036 Uiso 1 1 calc R U
H48 H 0.4754 0.0673 -0.0868 0.036 Uiso 1 1 calc R U
O2 O 0.0683(3) 0.3772(3) 0.2466(5) 0.0412(15) Uani 1 1 d . .
C26 C 0.0854(6) 0.4591(6) 0.2178(10) 0.071(4) Uani 1 1 d . .
H49 H 0.0400 0.4930 0.1882 0.085 Uiso 1 1 calc R U
H50 H 0.1075 0.4573 0.1514 0.085 Uiso 1 1 calc R U
C27 C 0.1372(5) 0.4951(6) 0.3304(10) 0.060(3) Uani 1 1 d . .
H51 H 0.1132 0.5395 0.3626 0.072 Uiso 1 1 calc R U
H52 H 0.1799 0.5191 0.3132 0.072 Uiso 1 1 calc R U
C28 C 0.1617(4) 0.4258(5) 0.4237(8) 0.041(2) Uani 1 1 d . .
H53 H 0.2161 0.4229 0.4591 0.049 Uiso 1 1 calc R U
H54 H 0.1418 0.4329 0.4921 0.049 Uiso 1 1 calc R U
C29 C 0.1306(4) 0.3500(5) 0.3488(8) 0.042(2) Uani 1 1 d . .
H55 H 0.1677 0.3240 0.3182 0.051 Uiso 1 1 calc R U
H56 H 0.1154 0.3090 0.3997 0.051 Uiso 1 1 calc R U

loop_
_atom_site_aniso_label
_atom_site_aniso_U_11
_atom_site_aniso_U_22
_atom_site_aniso_U_33
_atom_site_aniso_U_23
_atom_site_aniso_U_13
_atom_site_aniso_U_12
Ru1 0.0158(2) 0.0126(2) 0.0157(2) -0.0012(3) 0.00664(18) -0.0019(3)
P1 0.0197(8) 0.0149(9) 0.0134(9) -0.0014(7) 0.0071(7) -0.0020(7)
P2 0.0162(8) 0.0125(8) 0.0151(9) -0.0021(7) 0.0045(7) -0.0018(7)
C1 0.022(4) 0.016(4) 0.017(4) -0.002(3) -0.005(3) -0.004(3)
O1 0.022(3) 0.027(3) 0.023(3) -0.004(2) 0.007(2) 0.004(2)
B1 0.013(3) 0.014(4) 0.016(4) 0.006(3) 0.003(3) 0.006(3)
B2 0.030(5) 0.023(5) 0.030(5) -0.003(4) 0.017(4) -0.013(4)
N1 0.020(3) 0.014(3) 0.008(3) -0.001(2) 0.002(2) 0.000(2)
C2 0.014(3) 0.015(3) 0.015(4) 0.004(3) 0.001(3) 0.003(3)
C3 0.014(3) 0.016(3) 0.017(4) -0.002(3) 0.005(3) 0.001(3)
C4 0.013(3) 0.021(3) 0.025(4) 0.007(3) 0.008(3) -0.004(3)
C5 0.019(3) 0.027(4) 0.020(4) 0.011(3) 0.014(3) 0.005(3)
C6 0.025(4) 0.017(3) 0.015(4) 0.003(3) 0.001(3) 0.000(3)
C7 0.020(4) 0.015(3) 0.014(4) 0.001(3) 0.003(3) 0.000(3)
N2 0.022(3) 0.013(3) 0.012(3) -0.004(2) 0.002(2) -0.003(2)
C8 0.019(3) 0.013(3) 0.018(4) -0.003(3) 0.007(3) -0.001(3)
C9 0.026(4) 0.016(3) 0.022(4) -0.005(3) 0.004(3) 0.000(3)
C10 0.030(4) 0.025(4) 0.028(4) 0.002(3) 0.012(3) 0.008(3)
C11 0.036(5) 0.026(5) 0.046(6) -0.009(4) 0.014(4) 0.003(4)
C12 0.035(4) 0.022(4) 0.023(4) -0.006(3) 0.017(3) 0.003(3)
C13 0.024(4) 0.025(4) 0.015(4) -0.002(3) 0.015(3) -0.001(3)
C14 0.042(5) 0.022(4) 0.017(4) 0.000(3) 0.001(3) 0.005(4)
C15 0.036(4) 0.032(4) 0.026(4) 0.006(3) 0.028(3) 0.000(3)
C16 0.033(4) 0.036(5) 0.012(4) -0.004(3) 0.007(3) -0.005(3)
C17 0.022(4) 0.017(3) 0.017(4) -0.005(3) 0.004(3) -0.003(3)
C18 0.014(4) 0.026(4) 0.016(4) 0.004(3) 0.003(3) -0.002(3)
C19 0.033(4) 0.027(4) 0.027(5) 0.004(3) -0.010(4) -0.008(3)
C20 0.014(4) 0.031(4) 0.032(5) 0.001(3) 0.007(3) 0.004(3)
C21 0.028(4) 0.021(4) 0.031(4) 0.003(3) 0.006(3) 0.002(3)
C22 0.027(4) 0.014(3) 0.018(4) -0.002(3) 0.004(3) -0.004(3)
C23 0.039(4) 0.015(4) 0.030(4) -0.009(3) 0.007(3) -0.006(3)
C24 0.025(4) 0.014(3) 0.034(5) -0.006(3) 0.005(3) -0.003(3)
C25 0.028(4) 0.014(3) 0.030(4) -0.004(3) 0.009(3) 0.005(3)
O2 0.034(3) 0.041(3) 0.039(3) 0.011(3) -0.001(3) -0.007(3)
C26 0.087(8) 0.056(7) 0.053(7) 0.028(6) 0.003(6) -0.029(6)
C27 0.051(6) 0.031(5) 0.084(8) -0.002(5) 0.006(5) -0.004(4)
C28 0.035(5) 0.049(6) 0.038(5) -0.011(4) 0.010(4) -0.008(4)
C29 0.031(4) 0.033(5) 0.049(6) 0.012(4) -0.004(4) -0.006(4)

loop_
_atom_type_symbol
_atom_type_description
_atom_type_scat_dispersion_real
_atom_type_scat_dispersion_imag
_atom_type_scat_source
C C 0.0033 0.0016 'International Tables Vol C Tables 4.2.6.8 and 6.1.1.4'
H H 0.0000 0.0000 'International Tables Vol C Tables 4.2.6.8 and 6.1.1.4'
B B 0.0013 0.0007 'International Tables Vol C Tables 4.2.6.8 and 6.1.1.4'
N N 0.0061 0.0033 'International Tables Vol C Tables 4.2.6.8 and 6.1.1.4'
O O 0.0106 0.0060 'International Tables Vol C Tables 4.2.6.8 and 6.1.1.4'
P P 0.1023 0.0942 'International Tables Vol C Tables 4.2.6.8 and 6.1.1.4'
Ru Ru -1.2594 0.8363 'International Tables Vol C Tables 4.2.6.8 and 6.1.1.4'

loop_
_geom_angle_atom_site_label_1
_geom_angle_atom_site_label_2
_geom_angle_atom_site_label_3
_geom_angle
C1 Ru1 B1 72.8(3)
C1 Ru1 B2 136.3(3)
B1 Ru1 B2 150.9(3)
C1 Ru1 P2 89.8(2)
B1 Ru1 P2 77.2(2)
B2 Ru1 P2 99.2(2)
C1 Ru1 P1 91.8(2)
B1 Ru1 P1 77.6(2)
B2 Ru1 P1 98.2(2)
P2 Ru1 P1 153.05(6)
C1 Ru1 H2 100(2)
B1 Ru1 H2 173(2)
B2 Ru1 H2 36(2)
P2 Ru1 H2 101(2)
P1 Ru1 H2 105(2)
C1 Ru1 H3 176(3)
B1 Ru1 H3 111(3)
B2 Ru1 H3 40(3)
P2 Ru1 H3 89(3)
P1 Ru1 H3 91(3)
H2 Ru1 H3 76(3)
C8 P1 C13 102.4(3)
C8 P1 C9 100.8(3)
C13 P1 C9 110.3(3)
C8 P1 Ru1 104.5(2)
C13 P1 Ru1 119.4(2)
C9 P1 Ru1 116.3(2)
C17 P2 C22 102.4(3)
C17 P2 C18 100.8(3)
C22 P2 C18 110.6(3)
C17 P2 Ru1 104.1(2)
C22 P2 Ru1 119.9(2)
C18 P2 Ru1 115.8(3)
O1 C1 Ru1 179.3(7)
N2 B1 N1 106.4(6)
N2 B1 Ru1 125.1(5)
N1 B1 Ru1 125.7(6)
Ru1 B2 H1 127(5)
Ru1 B2 H2 46(3)
H1 B2 H2 115(6)
H1 B2 H3 114(5)
H2 B2 H3 87(4)
Ru1 B2 H4 117(4)
H1 B2 H4 116(6)
H2 B2 H4 112(5)
H3 B2 H4 110(5)
C2 N1 B1 108.1(6)
C2 N1 C8 127.2(5)
B1 N1 C8 120.4(6)
C3 C2 N1 130.7(6)
C3 C2 C7 121.0(7)
N1 C2 C7 108.2(5)
C2 C3 C4 117.8(6)
C2 C3 H5 121.1
C4 C3 H5 121.1
C5 C4 C3 121.7(6)
C5 C4 H6 119.2
C3 C4 H6 119.2
C4 C5 C6 120.2(6)
C4 C5 H7 119.9
C6 C5 H7 119.9
C7 C6 C5 119.0(6)
C7 C6 H8 120.5
C5 C6 H8 120.5
C6 C7 N2 131.5(6)
C6 C7 C2 120.2(6)
N2 C7 C2 108.3(6)
C7 N2 B1 108.8(5)
C7 N2 C17 127.5(6)
B1 N2 C17 120.7(6)
N1 C8 P1 106.6(4)
N1 C8 H9 110.4
P1 C8 H9 110.4
N1 C8 H10 110.4
P1 C8 H10 110.4
H9 C8 H10 108.6
C11 C9 C12 109.5(7)
C11 C9 C10 107.6(6)
C12 C9 C10 108.4(6)
C11 C9 P1 112.3(5)
C12 C9 P1 112.8(5)
C10 C9 P1 106.1(5)
C9 C10 H11 109.5
C9 C10 H12 109.5
H11 C10 H12 109.5
C9 C10 H13 109.5
H11 C10 H13 109.5
H12 C10 H13 109.5
C9 C11 H14 109.5
C9 C11 H15 109.5
H14 C11 H15 109.5
C9 C11 H16 109.5
H14 C11 H16 109.5
H15 C11 H16 109.5
C9 C12 H17 109.5
C9 C12 H18 109.5
H17 C12 H18 109.5
C9 C12 H19 109.5
H17 C12 H19 109.5
H18 C12 H19 109.5
C16 C13 C14 108.2(6)
C16 C13 C15 110.3(6)
C14 C13 C15 107.5(6)
C16 C13 P1 114.6(5)
C14 C13 P1 106.7(5)
C15 C13 P1 109.2(5)
C13 C14 H20 109.5
C13 C14 H21 109.5
H20 C14 H21 109.5
C13 C14 H22 109.5
H20 C14 H22 109.5
H21 C14 H22 109.5
C13 C15 H23 109.5
C13 C15 H24 109.5
H23 C15 H24 109.5
C13 C15 H25 109.5
H23 C15 H25 109.5
H24 C15 H25 109.5
C13 C16 H26 109.5
C13 C16 H27 109.5
H26 C16 H27 109.5
C13 C16 H28 109.5
H26 C16 H28 109.5
H27 C16 H28 109.5
N2 C17 P2 106.2(5)
N2 C17 H29 110.5
P2 C17 H29 110.5
N2 C17 H30 110.5
P2 C17 H30 110.5
H29 C17 H30 108.7
C19 C18 C20 107.5(6)
C19 C18 C21 108.3(6)
C20 C18 C21 106.8(6)
C19 C18 P2 115.0(6)
C20 C18 P2 111.3(5)
C21 C18 P2 107.6(5)
C18 C19 H31 109.5
C18 C19 H32 109.5
H31 C19 H32 109.5
C18 C19 H33 109.5
H31 C19 H33 109.5
H32 C19 H33 109.5
C18 C20 H34 109.5
C18 C20 H35 109.5
H34 C20 H35 109.5
C18 C20 H36 109.5
H34 C20 H36 109.5
H35 C20 H36 109.5
C18 C21 H37 109.5
C18 C21 H38 109.5
H37 C21 H38 109.5
C18 C21 H39 109.5
H37 C21 H39 109.5
H38 C21 H39 109.5
C25 C22 C24 108.2(6)
C25 C22 C23 107.3(6)
C24 C22 C23 109.3(6)
C25 C22 P2 107.1(4)
C24 C22 P2 109.6(5)
C23 C22 P2 115.0(5)
C22 C23 H40 109.5
C22 C23 H41 109.5
H40 C23 H41 109.5
C22 C23 H42 109.5
H40 C23 H42 109.5
H41 C23 H42 109.5
C22 C24 H43 109.5
C22 C24 H44 109.5
H43 C24 H44 109.5
C22 C24 H45 109.5
H43 C24 H45 109.5
H44 C24 H45 109.5
C22 C25 H46 109.5
C22 C25 H47 109.5
H46 C25 H47 109.5
C22 C25 H48 109.5
H46 C25 H48 109.5
H47 C25 H48 109.5
C26 O2 C29 106.1(6)
O2 C26 C27 107.9(8)
O2 C26 H49 110.1
C27 C26 H49 110.1
O2 C26 H50 110.1
C27 C26 H50 110.1
H49 C26 H50 108.4
C26 C27 C28 106.7(7)
C26 C27 H51 110.4
C28 C27 H51 110.4
C26 C27 H52 110.4
C28 C27 H52 110.4
H51 C27 H52 108.6
C29 C28 C27 103.4(7)
C29 C28 H53 111.1
C27 C28 H53 111.1
C29 C28 H54 111.1
C27 C28 H54 111.1
H53 C28 H54 109.0
O2 C29 C28 106.2(6)
O2 C29 H55 110.5
C28 C29 H55 110.5
O2 C29 H56 110.5
C28 C29 H56 110.5
H55 C29 H56 108.7

loop_
_geom_bond_atom_site_label_1
_geom_bond_atom_site_label_2
_geom_bond_distance
Ru1 C1 1.825(8)
Ru1 B1 2.048(8)
Ru1 B2 2.365(9)
Ru1 P2 2.3949(19)
Ru1 P1 2.3957(18)
Ru1 H2 1.71(7)
Ru1 H3 1.58(7)
P1 C8 1.873(7)
P1 C13 1.899(7)
P1 C9 1.910(7)
P2 C17 1.859(7)
P2 C22 1.883(7)
P2 C18 1.894(7)
C1 O1 1.151(9)
B1 N2 1.421(10)
B1 N1 1.437(9)
B2 H1 0.99(8)
B2 H2 1.40(7)
B2 H3 1.54(8)
B2 H4 0.98(8)
N1 C2 1.399(9)
N1 C8 1.448(8)
C2 C3 1.378(9)
C2 C7 1.415(9)
C3 C4 1.401(9)
C3 H5 0.9500
C4 C5 1.381(10)
C4 H6 0.9500
C5 C6 1.398(9)
C5 H7 0.9500
C6 C7 1.379(10)
C6 H8 0.9500
C7 N2 1.394(8)
N2 C17 1.452(8)
C8 H9 0.9900
C8 H10 0.9900
C9 C11 1.508(10)
C9 C12 1.533(9)
C9 C10 1.541(10)
C10 H11 0.9800
C10 H12 0.9800
C10 H13 0.9800
C11 H14 0.9800
C11 H15 0.9800
C11 H16 0.9800
C12 H17 0.9800
C12 H18 0.9800
C12 H19 0.9800
C13 C16 1.532(9)
C13 C14 1.533(10)
C13 C15 1.540(9)
C14 H20 0.9800
C14 H21 0.9800
C14 H22 0.9800
C15 H23 0.9800
C15 H24 0.9800
C15 H25 0.9800
C16 H26 0.9800
C16 H27 0.9800
C16 H28 0.9800
C17 H29 0.9900
C17 H30 0.9900
C18 C19 1.512(11)
C18 C20 1.529(10)
C18 C21 1.539(10)
C19 H31 0.9800
C19 H32 0.9800
C19 H33 0.9800
C20 H34 0.9800
C20 H35 0.9800
C20 H36 0.9800
C21 H37 0.9800
C21 H38 0.9800
C21 H39 0.9800
C22 C25 1.531(9)
C22 C24 1.531(9)
C22 C23 1.531(10)
C23 H40 0.9800
C23 H41 0.9800
C23 H42 0.9800
C24 H43 0.9800
C24 H44 0.9800
C24 H45 0.9800
C25 H46 0.9800
C25 H47 0.9800
C25 H48 0.9800
O2 C26 1.426(10)
O2 C29 1.432(9)
C26 C27 1.458(13)
C26 H49 0.9900
C26 H50 0.9900
C27 C28 1.506(13)
C27 H51 0.9900
C27 H52 0.9900
C28 C29 1.496(11)
C28 H53 0.9900
C28 H54 0.9900
C29 H55 0.9900
C29 H56 0.9900

loop_
_geom_torsion_atom_site_label_1
_geom_torsion_atom_site_label_2
_geom_torsion_atom_site_label_3
_geom_torsion_atom_site_label_4
_geom_torsion
N2 B1 N1 C2 -4.7(7)
Ru1 B1 N1 C2 157.3(5)
N2 B1 N1 C8 -163.0(5)
Ru1 B1 N1 C8 -1.0(9)
B1 N1 C2 C3 -178.2(6)
C8 N1 C2 C3 -21.8(11)
B1 N1 C2 C7 2.4(7)
C8 N1 C2 C7 158.8(6)
N1 C2 C3 C4 177.6(6)
C7 C2 C3 C4 -3.1(9)
C2 C3 C4 C5 0.8(10)
C3 C4 C5 C6 1.8(10)
C4 C5 C6 C7 -2.1(10)
C5 C6 C7 N2 -178.3(6)
C5 C6 C7 C2 -0.2(9)
C3 C2 C7 C6 2.8(10)
N1 C2 C7 C6 -177.7(6)
C3 C2 C7 N2 -178.6(6)
N1 C2 C7 N2 0.8(7)
C6 C7 N2 B1 174.5(7)
C2 C7 N2 B1 -3.8(7)
C6 C7 N2 C17 14.5(11)
C2 C7 N2 C17 -163.8(6)
N1 B1 N2 C7 5.2(7)
Ru1 B1 N2 C7 -156.9(5)
N1 B1 N2 C17 166.8(5)
Ru1 B1 N2 C17 4.8(9)
C2 N1 C8 P1 -170.0(5)
B1 N1 C8 P1 -16.1(7)
C13 P1 C8 N1 147.8(4)
C9 P1 C8 N1 -98.4(4)
Ru1 P1 C8 N1 22.7(4)
C8 P1 C13 C16 36.5(6)
C9 P1 C13 C16 -70.1(6)
Ru1 P1 C13 C16 151.2(4)
C8 P1 C13 C14 -83.2(6)
C9 P1 C13 C14 170.2(5)
Ru1 P1 C13 C14 31.5(6)
C8 P1 C13 C15 160.9(5)
C9 P1 C13 C15 54.2(6)
Ru1 P1 C13 C15 -84.4(5)
C7 N2 C17 P2 173.7(5)
B1 N2 C17 P2 15.8(7)
C22 P2 C17 N2 -150.4(4)
C18 P2 C17 N2 95.5(5)
Ru1 P2 C17 N2 -24.8(5)
C17 P2 C18 C19 65.7(6)
C22 P2 C18 C19 -42.1(7)
Ru1 P2 C18 C19 177.2(5)
C17 P2 C18 C20 -171.8(5)
C22 P2 C18 C20 80.4(6)
Ru1 P2 C18 C20 -60.3(6)
C17 P2 C18 C21 -55.1(6)
C22 P2 C18 C21 -162.9(5)
Ru1 P2 C18 C21 56.4(6)
C17 P2 C22 C25 78.8(5)
C18 P2 C22 C25 -174.5(5)
Ru1 P2 C22 C25 -35.7(6)
C17 P2 C22 C24 -164.0(5)
C18 P2 C22 C24 -57.3(6)
Ru1 P2 C22 C24 81.5(5)
C17 P2 C22 C23 -40.4(6)
C18 P2 C22 C23 66.3(6)
Ru1 P2 C22 C23 -154.9(4)
C29 O2 C26 C27 -26.4(12)
O2 C26 C27 C28 10.1(13)
C26 C27 C28 C29 9.1(11)
C26 O2 C29 C28 32.3(10)
C27 C28 C29 O2 -25.2(10)
